data_2100828
loop_
_publ_author_name
'Uekusa, H.'
'Ohba, S.'
'Tokii, T.'
'Muto, Y.'
'Kato, M.'
'Husebye, S.'
'Steward, O. W.'
'Chang, S.-C.'
'Rose, J. P.'
'Pletcher, J. F.'
'Suzuki, I.'

_publ_section_title
;
 Magneto-structural corrections of dimeric copper(II) trichloroacetates
;
_journal_issue 5
_journal_name_full 'Acta Crystallographica Section B'
_journal_page_first 650
_journal_page_last 667
_journal_paper_doi 10.1107/S0108768192002908
_journal_volume 48
_journal_year 1992
_chemical_formula_moiety 'C22 H18 Cu2 Cl12 N2 O4,2(C6 H6)'
_chemical_formula_sum 'C34 H30 Cl12 Cu2 N2 O8'
_chemical_formula_weight 1147.1
_space_group_crystal_system monoclinic
_space_group_IT_number 15
_space_group_name_Hall '-C 2yc'
_space_group_name_H-M_alt 'C 1 2/c 1'
_cell_angle_alpha 90
_cell_angle_beta 106.93(2)
_cell_angle_gamma 90
_cell_formula_units_Z 4
_cell_length_a 19.547(3)
_cell_length_b 14.9900(10)
_cell_length_c 17.181(3)
_cell_volume 4816.0(13)
_diffrn_radiation_type Mo
_diffrn_radiation_wavelength 0.71073
_exptl_absorpt_coefficient_mu 1.603
_exptl_crystal_density_diffrn 1.58
_exptl_crystal_F_000 2296
_cod_data_source_file as0591.cif
_cod_data_source_block as0591p
_cod_depositor_comments
;
 Updating space group information and adding the symmetry operation list.

 Antanas Vaitkus,
 2018-06-17

 Marking attached hydrogen atoms.

 Antanas Vaitkus,
 2018-06-17

 Marking the disorder of trichloromethyl groups after consulting the original
 publication.

 Antanas Vaitkus,
 2018-06-16
;
_cod_original_cell_volume 4816.0(9)
_cod_original_sg_symbol_H-M 'C 2/c'
_cod_original_formula_sum 'C34 H30 Cu2 Cl12 N2 O8'
_cod_database_code 2100828

loop_
_space_group_symop_id
_space_group_symop_operation_xyz
1 x,y,z
2 -x,y,-z+1/2
3 -x,-y,-z
4 x,-y,z+1/2
5 x+1/2,y+1/2,z
6 -x+1/2,y+1/2,-z+1/2
7 -x+1/2,-y+1/2,-z
8 x+1/2,-y+1/2,z+1/2

loop_
_atom_site_label
_atom_site_fract_x
_atom_site_fract_y
_atom_site_fract_z
_atom_site_U_iso_or_equiv
_atom_site_occupancy
_atom_site_disorder_assembly
_atom_site_disorder_group
_atom_site_attached_hydrogens
Cu .43833(4) .69990(5) .67218(4) .0469(2) 1 . . 0
O(1) .4915(2) .7918(3) .6363(3) .063(2) 1 . . 0
O(2) .5162(2) .6075(3) .6635(3) .056(2) 1 . . 0
O(3) .3932(2) .6127(3) .7216(2) .060(2) 1 . . 0
O(4) .4176(2) .7931(3) .7494(3) .060(2) 1 . . 0
N .3653(2) .6833(3) .5585(3) .044(2) 1 . . 0
C(1) .5498(3) .8184(4) .6815(4) .053(3) 1 . . 0
C(2) .5747(3) .5866(4) .7077(4) .050(2) 1 . . 0
C(3) .5840(4) .8941(5) .6462(5) .081(3) 1 . . 0
C(4) .6190(3) .5189(5) .6741(4) .069(3) 1 . . 0
C(11) .3128(3) .6217(4) .5490(4) .051(2) 1 . . 1
C(12) .2592(3) .6136(4) .4739(4) .057(3) 1 . . 0
C(13) .2618(3) .6699(4) .4109(4) .056(3) 1 . . 1
C(14) .3161(3) .7307(5) .4208(4) .058(3) 1 . . 0
C(15) .3696(3) .7367(4) .4962(3) .047(2) 1 . . 1
C(16) .3226(5) .7939(6) .3521(4) .090(4) 1 . . 3
C(17) .2003(4) .5452(6) .4649(5) .086(4) 1 . . 3
Cl(1) .5794(3) .8670(4) .5429(3) .137(3) 0.6 A 1 0
Cl(2) .6669(2) .9230(4) .6962(3) .166(3) 0.6 A 1 0
Cl(3) .5264(3) .9892(3) .6365(4) .159(3) 0.6 A 1 0
Cl(4) .57560(10) .4797(2) .57680(10) .0920(10) 0.9 B 1 0
Cl(5) .6400(2) .4264(2) .7399(2) .144(2) 0.9 B 1 0
Cl(6) .69950(10) .5663(3) .6733(2) .144(2) 0.9 B 1 0
Cl(11) .6076(5) .9799(4) .7269(5) .144(4) 0.4 A 2 0
Cl(21) .5345(3) .9444(5) .5657(4) .134(3) 0.4 A 2 0
Cl(31) .6671(4) .8546(6) .6407(6) .149(4) 0.4 A 2 0
Cl(41) .6950(10) .492(2) .7310(10) .077(7) 0.1 B 2 0
Cl(51) .631(2) .582(2) .587(2) .140(10) 0.1 B 2 0
Cl(61) .5660(10) .433(2) .631(2) .130(10) 0.1 B 2 0
C(21) .6775(8) .2360(10) .8866(8) .184(8) 1 . . 1
C(22) .6717(8) .3134(9) .9200(9) .186(8) 1 . . 1
C(23) .6050(10) .3390(10) .9200(10) .250(10) 1 . . 1
C(24) .5480(10) .2790(10) .8830(10) .28(2) 1 . . 1
C(25) .5610(10) .2010(10) .8490(10) .260(10) 1 . . 1
C(26) .6279(9) .1818(9) .8533(8) .200(10) 1 . . 1

loop_
_geom_angle_atom_site_label_1
_geom_angle_atom_site_label_2
_geom_angle_atom_site_label_3
_geom_angle
O(1) Cu O(2) 88.8(2)
O(1) Cu O(3) 172.6(2)
O(1) Cu O(4) 86.9(2)
O(1) Cu N 94.1(2)
O(1) Cu Cu 85.30(10)
O(2) Cu O(3) 91.1(2)
O(2) Cu O(4) 141.50(10)
O(2) Cu N 99.7(2)
O(2) Cu Cu 69.80(10)
O(3) Cu O(4) 88.5(2)
O(3) Cu N 93.2(2)
O(3) Cu Cu 87.70(10)
O(4) Cu N 118.8(2)
O(4) Cu Cu 71.70(10)
N Cu Cu 169.50(10)
Cu O(1) C(1) 120.7(4)
Cu O(2) C(2) 134.2(4)
Cu O(3) C(2) 118.5(4)
Cu O(4) C(1) 133.6(4)
O(1) C(1) C(3) 114.6(5)
O(1) C(1) O(4) 128.8(6)
C(3) C(1) O(4) 116.6(5)
O(2) C(2) C(4) 117.6(5)
O(2) C(2) O(3) 129.6(6)
C(4) C(2) O(3) 112.8(5)

loop_
_geom_bond_atom_site_label_1
_geom_bond_atom_site_label_2
_geom_bond_distance
Cu O(1) 1.931(5)
Cu O(2) 2.095(4)
Cu O(3) 1.909(5)
Cu O(4) 2.047(5)
Cu N 2.071(4)
O(1) C(1) 1.243(7)
O(2) C(2) 1.214(7)
O(3) C(2) 1.257(7)
O(4) C(1) 1.232(7)
C(1) C(3) 1.530(10)
C(2) C(4) 1.550(10)
